data_4120100
loop_
_publ_author_name
'Witold M. Bloch'
'Ravichandar Babarao'
'Matthew R. Hill'
'Christian J. Doonan'
'Christopher J. Sumby'

_publ_contact_author_address
;School of Chemistry & Physics
The University of Adelaide
Adelaide
SA 5005
Australia
;
_publ_contact_author_email christopher.sumby@adelaide.edu.au
_publ_contact_author_fax '+61 8 83134358'
_publ_contact_author_name 'Christopher Sumby'
_publ_contact_author_phone '+61 8 83137406'
_publ_section_title
;
 Post-synthetic Structural Processing in a Metal-Organic Framework
 Material as a Mechanism for Exceptional CO2/N2 Selectivity
;
_journal_name_full 'Journal of the American Chemical Society'
_journal_page_first 10441
_journal_page_last 10448
_journal_paper_doi 10.1021/ja4032049
_journal_volume 135
_journal_year 2013
_chemical_formula_sum 'C21 H16 Cu N4 O5'
_chemical_formula_weight 467.92
_chemical_name_common '[Cu(bcppm)H2O]-pdes'
_chemical_name_systematic
; 
 ? 
;
_space_group_IT_number 62
_symmetry_cell_setting orthorhombic
_symmetry_space_group_name_Hall '-P 2ac 2n'
_symmetry_space_group_name_H-M 'P n m a'
_atom_sites_solution_hydrogens geom
_atom_sites_solution_primary direct
_atom_sites_solution_secondary difmap
_audit_creation_method SHELXL-97
_cell_angle_alpha 90.00
_cell_angle_beta 90.00
_cell_angle_gamma 90.00
_cell_formula_units_Z 4
_cell_length_a 9.6611(4)
_cell_length_b 20.3319(7)
_cell_length_c 13.6276(5)
_cell_measurement_reflns_used 3838
_cell_measurement_temperature 150(2)
_cell_measurement_theta_max 29.2595
_cell_measurement_theta_min 2.4944
_cell_volume 2676.85(17)
_computing_cell_refinement
;
CrysAlisPro, Agilent Technologies,
Version 1.171.35.11 (release 16-05-2011 CrysAlis171 .NET)
(compiled May 16 2011,17:55:39)
;
_computing_data_collection
;
CrysAlisPro, Agilent Technologies,
Version 1.171.35.11 (release 16-05-2011 CrysAlis171 .NET)
(compiled May 16 2011,17:55:39)
;
_computing_data_reduction
;
CrysAlisPro, Agilent Technologies,
Version 1.171.35.11 (release 16-05-2011 CrysAlis171 .NET)
(compiled May 16 2011,17:55:39)
;
_computing_molecular_graphics 'X-Seed (Barbour, 2003)'
_computing_publication_material 'CIFTAB (Sheldrick)'
_computing_structure_refinement 'SHELXL-97 (Sheldrick, 1997)'
_computing_structure_solution 'SHELXS-97 (Sheldrick, 1990)'
_diffrn_ambient_temperature 150(2)
_diffrn_detector_area_resol_mean 16.1695
_diffrn_measured_fraction_theta_full 0.997
_diffrn_measured_fraction_theta_max 0.893
_diffrn_measurement_details
;
  1 omega   -6.00   56.00   1.0000   43.1400
omega____ theta____ kappa____ phi______ frames
    -       18.8463   37.0000  -90.0000 62

  2 omega   67.00   94.00   1.0000   43.1400
omega____ theta____ kappa____ phi______ frames
    -       18.8463 -159.0000  -56.0000 27

  3 omega  -82.00  -21.00   1.0000   43.1400
omega____ theta____ kappa____ phi______ frames
    -      -19.6276  -77.0000  150.0000 61

  4 omega  -98.00  -35.00   1.0000   43.1400
omega____ theta____ kappa____ phi______ frames
    -      -19.6276  179.0000  -60.0000 63

  5 omega  -92.00    8.00   1.0000   43.1400
omega____ theta____ kappa____ phi______ frames
    -      -19.6276  -37.0000  -60.0000 100
;
_diffrn_measurement_device_type 'Xcalibur, Eos'
_diffrn_measurement_method '\w scans'
_diffrn_radiation_monochromator graphite
_diffrn_radiation_source 'Enhance (Mo) x-ray Source'
_diffrn_radiation_type MoK\a
_diffrn_radiation_wavelength 0.7107
_diffrn_reflns_av_R_equivalents 0.0524
_diffrn_reflns_av_sigmaI/netI 0.0500
_diffrn_reflns_limit_h_max 13
_diffrn_reflns_limit_h_min -13
_diffrn_reflns_limit_k_max 25
_diffrn_reflns_limit_k_min -26
_diffrn_reflns_limit_l_max 16
_diffrn_reflns_limit_l_min -17
_diffrn_reflns_number 15988
_diffrn_reflns_theta_full 27.00
_diffrn_reflns_theta_max 29.32
_diffrn_reflns_theta_min 2.77
_exptl_absorpt_coefficient_mu 0.848
_exptl_absorpt_correction_T_max 1.00000
_exptl_absorpt_correction_T_min 0.79341
_exptl_absorpt_correction_type multi-scan
_exptl_absorpt_process_details
;
CrysAlisPro, Agilent Technologies,
Version 1.171.35.11 (release 16-05-2011 CrysAlis171 .NET)
(compiled May 16 2011,17:55:39)
empirical absorption correction using spherical harmonics,
 implemented in SCALE3 ABSPACK scaling algorithm.
;
_exptl_crystal_colour Blue
_exptl_crystal_density_diffrn 1.161
_exptl_crystal_description Block
_exptl_crystal_F_000 956
_exptl_crystal_size_max 0.15
_exptl_crystal_size_mid 0.11
_exptl_crystal_size_min 0.08
_platon_squeeze_details
;
;
_refine_diff_density_max 0.380
_refine_diff_density_min -0.392
_refine_diff_density_rms 0.081
_refine_ls_extinction_method none
_refine_ls_goodness_of_fit_ref 1.109
_refine_ls_hydrogen_treatment mixed
_refine_ls_matrix_type full
_refine_ls_number_parameters 197
_refine_ls_number_reflns 3364
_refine_ls_number_restraints 0
_refine_ls_restrained_S_all 1.109
_refine_ls_R_factor_all 0.0570
_refine_ls_R_factor_gt 0.0398
_refine_ls_shift/su_max 0.000
_refine_ls_shift/su_mean 0.000
_refine_ls_structure_factor_coef Fsqd
_refine_ls_weighting_details 'calc w=1/[\s^2^(Fo^2^)+(0.0575P)^2^+0.4921P] where P=(Fo^2^+2Fc^2^)/3'
_refine_ls_weighting_scheme calc
_refine_ls_wR_factor_gt 0.1119
_refine_ls_wR_factor_ref 0.1184
_reflns_number_gt 2615
_reflns_number_total 3364
_reflns_threshold_expression >2sigma(I)
_cod_data_source_file ja4032049_si_002_1.cif
_cod_data_source_block '[Cu(bcppm)H2O]-pdes'
_cod_database_code 4120100

loop_
_symmetry_equiv_pos_as_xyz
'x, y, z'
'-x+1/2, -y, z+1/2'
'x+1/2, -y+1/2, -z+1/2'
'-x, y+1/2, -z'
'-x, -y, -z'
'x-1/2, y, -z-1/2'
'-x-1/2, y-1/2, z-1/2'
'x, -y-1/2, z'

loop_
_atom_site_label
_atom_site_type_symbol
_atom_site_fract_x
_atom_site_fract_y
_atom_site_fract_z
_atom_site_U_iso_or_equiv
_atom_site_adp_type
_atom_site_occupancy
_atom_site_symmetry_multiplicity
_atom_site_calc_flag
_atom_site_refinement_flags
_atom_site_disorder_assembly
_atom_site_disorder_group
Cu1 Cu 0.35201(4) 0.7500 0.23522(3) 0.01454(14) Uani 1 2 d S . .
O28 O 0.20265(17) 1.17890(7) -0.17624(12) 0.0202(4) Uani 1 1 d . . .
N12 N 0.3970(2) 0.81867(9) 0.13373(14) 0.0182(4) Uani 1 1 d . . .
O30 O 0.1124(2) 0.7500 0.2002(2) 0.0215(5) Uani 1 2 d S . .
N11 N 0.47610(19) 0.80830(9) 0.05329(13) 0.0182(4) Uani 1 1 d . . .
C1 C 0.5634(3) 0.7500 0.0497(2) 0.0181(7) Uani 1 2 d S . .
H1A H 0.6281 0.7500 0.1061 0.022 Uiso 1 2 calc SR . .
H1B H 0.6185 0.7500 -0.0115 0.022 Uiso 1 2 calc SR . .
C13 C 0.3301(2) 0.87442(12) 0.1171(2) 0.0255(6) Uani 1 1 d . A .
H13 H 0.2654 0.8936 0.1611 0.031 Uiso 1 1 calc R . .
C14 C 0.3670(3) 0.90133(13) 0.0268(2) 0.0311(6) Uani 1 1 d . . .
C26' C 0.3681(3) 0.99483(13) -0.0939(2) 0.0289(6) Uani 0.431(9) 1 d P A 2
H26' H 0.4561 0.9811 -0.1173 0.035 Uiso 0.431(9) 1 calc PR A 2
C15 C 0.4606(2) 0.85731(12) -0.01184(18) 0.0260(5) Uani 1 1 d . A .
H15 H 0.5060 0.8610 -0.0734 0.031 Uiso 1 1 calc R . .
C27A C 0.1376(16) 1.1455(7) -0.1175(10) 0.025(2) Uani 0.569(9) 1 d P A 1
C24 C 0.2032(13) 1.0853(6) -0.0763(8) 0.0231(16) Uani 0.569(9) 1 d P A 1
H31 H 0.088(3) 0.7806(13) 0.176(2) 0.035 Uiso 1 1 d . . .
O29A O 0.0154(9) 1.1581(4) -0.0900(7) 0.079(3) Uani 0.569(9) 1 d P A 1
O29B O -0.0054(8) 1.1368(4) -0.1407(7) 0.046(2) Uani 0.431(9) 1 d P A 2
C22A C 0.2238(11) 1.0030(5) 0.0474(8) 0.071(3) Uani 0.569(9) 1 d P A 1
H22A H 0.1960 0.9871 0.1099 0.086 Uiso 0.569(9) 1 calc PR A 1
C22B C 0.1740(11) 0.9781(6) 0.0020(11) 0.062(4) Uani 0.431(9) 1 d P A 2
H22B H 0.1237 0.9537 0.0495 0.075 Uiso 0.431(9) 1 calc PR A 2
C23B C 0.1146(10) 1.0351(6) -0.0363(11) 0.065(4) Uani 0.431(9) 1 d P A 2
H23B H 0.0244 1.0485 -0.0169 0.078 Uiso 0.431(9) 1 calc PR A 2
C23A C 0.1665(10) 1.0599(4) 0.0106(7) 0.064(3) Uani 0.569(9) 1 d P A 1
H23A H 0.0983 1.0821 0.0484 0.077 Uiso 0.569(9) 1 calc PR A 1
C21A C 0.3218(18) 0.9689(8) -0.0066(14) 0.025(2) Uani 0.569(9) 1 d P A 1
C27B C 0.116(2) 1.1350(9) -0.1419(13) 0.022(3) Uani 0.431(9) 1 d P A 2
C21B C 0.301(2) 0.9561(10) -0.0257(18) 0.024(3) Uani 0.431(9) 1 d P A 2
C5 C 0.1918(18) 1.0724(8) -0.1047(11) 0.0231(16) Uani 0.431(9) 1 d P A 2
C25' C 0.3125(3) 1.05320(12) -0.12973(19) 0.0286(6) Uani 0.431(9) 1 d P A 2
H25' H 0.3654 1.0793 -0.1738 0.034 Uiso 0.431(9) 1 calc PR A 2
C26 C 0.3681(3) 0.99483(13) -0.0939(2) 0.0289(6) Uani 0.569(9) 1 d P A 1
H26 H 0.4384 0.9728 -0.1299 0.035 Uiso 0.569(9) 1 calc PR A 1
C25 C 0.3125(3) 1.05320(12) -0.12973(19) 0.0286(6) Uani 0.569(9) 1 d P A 1
H25 H 0.3464 1.0717 -0.1890 0.034 Uiso 0.569(9) 1 calc PR A 1

loop_
_atom_site_aniso_label
_atom_site_aniso_U_11
_atom_site_aniso_U_22
_atom_site_aniso_U_33
_atom_site_aniso_U_23
_atom_site_aniso_U_13
_atom_site_aniso_U_12
Cu1 0.0239(2) 0.0057(2) 0.0140(2) 0.000 0.00092(15) 0.000
O28 0.0242(8) 0.0126(8) 0.0238(9) 0.0072(7) -0.0028(7) 0.0000(6)
N12 0.0217(10) 0.0114(9) 0.0217(10) 0.0026(8) 0.0032(8) 0.0010(7)
O30 0.0253(13) 0.0119(12) 0.0272(14) 0.000 -0.0061(10) 0.000
N11 0.0209(10) 0.0136(9) 0.0202(10) 0.0042(7) 0.0010(8) 0.0010(7)
C1 0.0193(15) 0.0124(15) 0.0226(17) 0.000 0.0033(13) 0.000
C13 0.0237(12) 0.0147(12) 0.0380(15) 0.0094(10) 0.0071(11) 0.0054(9)
C14 0.0242(13) 0.0244(14) 0.0448(16) 0.0200(12) 0.0077(11) 0.0056(10)
C26' 0.0334(14) 0.0246(14) 0.0287(14) 0.0074(11) 0.0032(11) 0.0092(11)
C15 0.0262(13) 0.0254(13) 0.0264(13) 0.0141(10) 0.0055(10) 0.0017(10)
C27A 0.017(4) 0.027(5) 0.032(6) 0.012(4) -0.002(4) 0.002(3)
C24 0.029(2) 0.015(4) 0.025(6) 0.004(3) 0.004(4) 0.005(3)
O29A 0.053(4) 0.081(6) 0.101(6) 0.071(4) 0.044(4) 0.045(4)
O29B 0.016(3) 0.030(4) 0.090(6) 0.041(4) 0.012(4) 0.007(2)
C22A 0.086(8) 0.056(6) 0.072(7) 0.050(5) 0.053(5) 0.050(5)
C22B 0.039(6) 0.049(7) 0.099(11) 0.057(7) 0.032(6) 0.022(4)
C23B 0.029(5) 0.047(7) 0.118(11) 0.055(7) 0.025(5) 0.014(4)
C23A 0.065(6) 0.054(5) 0.074(6) 0.047(4) 0.048(5) 0.043(4)
C21A 0.025(6) 0.012(6) 0.037(6) 0.009(4) -0.001(4) 0.000(4)
C27B 0.024(7) 0.015(5) 0.028(8) 0.015(5) -0.009(4) -0.002(4)
C21B 0.010(5) 0.012(7) 0.049(10) 0.011(5) 0.002(5) -0.005(4)
C5 0.029(2) 0.015(4) 0.025(6) 0.004(3) 0.004(4) 0.005(3)
C25' 0.0347(14) 0.0219(13) 0.0291(14) 0.0121(11) -0.0001(11) 0.0021(11)
C26 0.0334(14) 0.0246(14) 0.0287(14) 0.0074(11) 0.0032(11) 0.0092(11)
C25 0.0347(14) 0.0219(13) 0.0291(14) 0.0121(11) -0.0001(11) 0.0021(11)

loop_
_atom_type_symbol
_atom_type_description
_atom_type_scat_dispersion_real
_atom_type_scat_dispersion_imag
_atom_type_scat_source
C C 0.0033 0.0016 'International Tables Vol C Tables 4.2.6.8 and 6.1.1.4'
H H 0.0000 0.0000 'International Tables Vol C Tables 4.2.6.8 and 6.1.1.4'
N N 0.0061 0.0033 'International Tables Vol C Tables 4.2.6.8 and 6.1.1.4'
O O 0.0106 0.0060 'International Tables Vol C Tables 4.2.6.8 and 6.1.1.4'
Cu Cu 0.3201 1.2651 'International Tables Vol C Tables 4.2.6.8 and 6.1.1.4'

loop_
_geom_angle_atom_site_label_1
_geom_angle_atom_site_label_2
_geom_angle_atom_site_label_3
_geom_angle
_geom_angle_site_symmetry_1
_geom_angle_site_symmetry_3
O28 Cu1 O28 95.33(9) 2_575 7_656
O28 Cu1 N12 88.25(7) 2_575 .
O28 Cu1 N12 174.29(8) 7_656 .
O28 Cu1 N12 174.29(8) 2_575 8_575
O28 Cu1 N12 88.25(7) 7_656 8_575
N12 Cu1 N12 87.84(11) . 8_575
O28 Cu1 O30 81.95(7) 2_575 .
O28 Cu1 O30 81.95(7) 7_656 .
N12 Cu1 O30 94.19(7) . .
N12 Cu1 O30 94.19(7) 8_575 .
C27A O28 C27B 20.0(8) . .
C27A O28 Cu1 132.5(7) . 2_574
C27B O28 Cu1 123.3(8) . 2_574
C13 N12 N11 105.71(19) . .
C13 N12 Cu1 127.26(16) . .
N11 N12 Cu1 124.81(14) . .
Cu1 O30 H31 114(2) . .
C15 N11 N12 110.92(18) . .
C15 N11 C1 130.3(2) . .
N12 N11 C1 118.76(19) . .
N11 C1 N11 109.0(2) . 8_575
N11 C1 H1A 109.9 . .
N11 C1 H1A 109.9 8_575 .
N11 C1 H1B 109.9 . .
N11 C1 H1B 109.9 8_575 .
H1A C1 H1B 108.3 . .
N12 C13 C14 111.2(2) . .
N12 C13 H13 124.4 . .
C14 C13 H13 124.4 . .
C15 C14 C13 104.5(2) . .
C15 C14 C21B 126.3(10) . .
C13 C14 C21B 128.0(10) . .
C15 C14 C21A 131.7(8) . .
C13 C14 C21A 123.3(8) . .
C21B C14 C21A 16.1(8) . .
C21B C26' C25' 122.7(11) . .
C21B C26' H26' 118.6 . .
C25' C26' H26' 118.6 . .
N11 C15 C14 107.6(2) . .
N11 C15 H15 126.2 . .
C14 C15 H15 126.2 . .
O28 C27A O29A 124.1(13) . .
O28 C27A C24 119.0(13) . .
O29A C27A C24 116.9(13) . .
C23A C24 C27A 122.5(11) . .
C23A C22A C21A 120.1(11) . .
C23A C22A H22A 119.9 . .
C21A C22A H22A 119.9 . .
C21B C22B C23B 122.9(14) . .
C21B C22B H22B 118.6 . .
C23B C22B H22B 118.6 . .
C22B C23B C5 118.3(11) . .
C22B C23B H23B 120.8 . .
C5 C23B H23B 120.8 . .
C24 C23A C22A 122.6(8) . .
C24 C23A H23A 118.7 . .
C22A C23A H23A 118.7 . .
C22A C21A C14 119.5(14) . .
O29B C27B O28 128.6(16) . .
O29B C27B C5 119.7(16) . .
O28 C27B C5 111.6(16) . .
C22B C21B C26' 115.0(19) . .
C22B C21B C14 120.6(19) . .
C26' C21B C14 123.6(17) . .
C25' C5 C23B 119.6(14) . .
C25' C5 C27B 126.6(16) . .
C23B C5 C27B 113.8(15) . .
C5 C25' C26' 121.4(9) . .
C5 C25' H25' 119.3 . .
C26' C25' H25' 119.3 . .

loop_
_geom_bond_atom_site_label_1
_geom_bond_atom_site_label_2
_geom_bond_distance
_geom_bond_site_symmetry_2
Cu1 O28 1.9556(15) 2_575
Cu1 O28 1.9556(15) 7_656
Cu1 N12 2.0129(19) .
Cu1 N12 2.0129(19) 8_575
Cu1 O30 2.363(2) .
O28 C27A 1.223(17) .
O28 C27B 1.31(2) .
O28 Cu1 1.9556(15) 2_574
N12 C13 1.324(3) .
N12 N11 1.353(3) .
O30 H31 0.74(3) .
N11 C15 1.343(3) .
N11 C1 1.456(2) .
C1 N11 1.456(2) 8_575
C1 H1A 0.9900 .
C1 H1B 0.9900 .
C13 C14 1.394(4) .
C13 H13 0.9500 .
C14 C15 1.377(4) .
C14 C21B 1.47(3) .
C14 C21A 1.511(19) .
C26' C21B 1.38(2) .
C26' C25' 1.391(3) .
C26' H26' 0.9500 .
C15 H15 0.9500 .
C27A O29A 1.266(19) .
C27A C24 1.49(2) .
C24 C23A 1.340(14) .
O29B C27B 1.17(2) .
C22A C23A 1.377(11) .
C22A C21A 1.39(2) .
C22A H22A 0.9500 .
C22B C21B 1.36(3) .
C22B C23B 1.394(15) .
C22B H22B 0.9500 .
C23B C5 1.41(2) .
C23B H23B 0.9500 .
C23A H23A 0.9500 .
C27B C5 1.55(3) .
C5 C25' 1.276(17) .
C25' H25' 0.9500 .

loop_
_geom_torsion_atom_site_label_1
_geom_torsion_atom_site_label_2
_geom_torsion_atom_site_label_3
_geom_torsion_atom_site_label_4
_geom_torsion
_geom_torsion_site_symmetry_1
_geom_torsion_site_symmetry_4
O28 Cu1 N12 C13 -36.3(2) 2_575 .
O28 Cu1 N12 C13 92.7(7) 7_656 .
N12 Cu1 N12 C13 139.50(19) 8_575 .
O30 Cu1 N12 C13 45.5(2) . .
O28 Cu1 N12 N11 163.07(18) 2_575 .
O28 Cu1 N12 N11 -67.9(8) 7_656 .
N12 Cu1 N12 N11 -21.1(2) 8_575 .
O30 Cu1 N12 N11 -115.14(17) . .
C13 N12 N11 C15 1.0(3) . .
Cu1 N12 N11 C15 165.05(16) . .
C13 N12 N11 C1 179.8(2) . .
Cu1 N12 N11 C1 -16.2(3) . .
C15 N11 C1 N11 -119.1(3) . 8_575
N12 N11 C1 N11 62.4(3) . 8_575
N11 N12 C13 C14 -1.1(3) . .
Cu1 N12 C13 C14 -164.65(18) . .
N12 C13 C14 C15 0.8(3) . .
N12 C13 C14 C21B 169.0(7) . .
N12 C13 C14 C21A -172.0(6) . .
N12 N11 C15 C14 -0.5(3) . .
C1 N11 C15 C14 -179.1(2) . .
C13 C14 C15 N11 -0.2(3) . .
C21B C14 C15 N11 -168.6(7) . .
C21A C14 C15 N11 171.7(6) . .
C27B O28 C27A O29A -82(5) . .
Cu1 O28 C27A O29A -11.8(14) 2_574 .
C27B O28 C27A C24 97(5) . .
Cu1 O28 C27A C24 166.9(4) 2_574 .
O28 C27A C24 C23A 154.8(9) . .
O29A C27A C24 C23A -26.3(14) . .
C21B C22B C23B C5 -2(2) . .
C27A C24 C23A C22A 177.8(9) . .
C21A C22A C23A C24 -1.1(16) . .
C23A C22A C21A C14 -170.4(9) . .
C15 C14 C21A C22A -180.0(8) . .
C13 C14 C21A C22A -9.4(12) . .
C21B C14 C21A C22A 103(6) . .
C27A O28 C27B O29B 108(6) . .
Cu1 O28 C27B O29B -16(2) 2_574 .
C27A O28 C27B C5 -76(4) . .
Cu1 O28 C27B C5 160.4(6) 2_574 .
C23B C22B C21B C26' 1(2) . .
C23B C22B C21B C14 171.2(11) . .
C25' C26' C21B C22B 1.8(16) . .
C25' C26' C21B C14 -168.2(8) . .
C15 C14 C21B C22B 152.0(11) . .
C13 C14 C21B C22B -13.8(16) . .
C21A C14 C21B C22B -93(6) . .
C15 C14 C21B C26' -38.6(15) . .
C13 C14 C21B C26' 155.7(10) . .
C21A C14 C21B C26' 77(5) . .
C22B C23B C5 C25' 0.3(17) . .
C22B C23B C5 C27B -179.8(10) . .
O29B C27B C5 C25' 154.8(13) . .
O28 C27B C5 C25' -22.0(16) . .
O29B C27B C5 C23B -25.1(18) . .
O28 C27B C5 C23B 158.0(11) . .
C23B C5 C25' C26' 2.4(12) . .
C27B C5 C25' C26' -177.6(8) . .
C21B C26' C25' C5 -3.6(10) . .

loop_
_platon_squeeze_void_nr
_platon_squeeze_void_average_x
_platon_squeeze_void_average_y
_platon_squeeze_void_average_z
_platon_squeeze_void_volume
_platon_squeeze_void_count_electrons
_platon_squeeze_void_content
1 -0.011 0.250 0.250 491 53 ' '
2 -0.039 0.750 0.750 491 53 ' '
